data_4000263
_journal_name_full 'Chemistry of Materials'
_journal_year 2003
_chemical_formula_moiety 'Li1 O12 P3 Zr2'
_chemical_formula_structural 'Li1 Zr2 (P O4)3'
_chemical_formula_sum 'Li O12 P3 Zr2'
_chemical_formula_weight 474.30
_chemical_name_systematic
;
lithium dizirconium triphosphate
;
_space_group_IT_number 167
_symmetry_cell_setting hexagonal
_symmetry_space_group_name_Hall '-R 3 2"c'
_symmetry_space_group_name_H-M 'R -3 c :H'
_cell_angle_alpha 90.0
_cell_angle_beta 90.0
_cell_angle_gamma 120.0
_cell_formula_units_Z 6
_cell_length_a 8.844483(27)
_cell_length_b 8.844483
_cell_length_c 22.28754(13)
_cell_measurement_temperature 673
_cell_volume 1509.864(8)
_diffrn_ambient_temperature ?
_diffrn_detector 'ZnS scintillator'
_diffrn_measurement_device_type 'HRPD diffractometer'
_diffrn_source 'Spallation Source Neutron'
_exptl_crystal_density_diffrn 3.13
_exptl_crystal_density_meas ?
_exptl_crystal_density_method 'not measured'
_exptl_crystal_F_000 61.596
_pd_meas_scan_method tof
_pd_prep_temperature '1473 K'
_refine_ls_goodness_of_fit_all 1.70
_refine_ls_number_constraints ?
_refine_ls_number_parameters 49
_refine_ls_number_restraints ?
_refine_ls_shift/esd_max 0.04
_refine_ls_shift/esd_mean 0.01
_cod_depositor_comments
;
The following automatic conversions were performed:

'_cell_measurement_temperature' value '673 K' was changed to '673' -
the value should be numeric and without a unit designator.

Automatic conversion script
Id: cif_fix_values 1646 2011-03-28 12:23:43Z adriana 
;
_cod_original_sg_symbol_Hall '-R 3 2c'
_cod_original_sg_symbol_H-M 'R -3 c'
_cod_original_formula_sum 'Li1 O12 P3 Zr2'
_cod_database_code 4000263

loop_
_symmetry_equiv_pos_as_xyz
+x,+y,+z
-y,x-y,+z
y-x,-x,+z
y-x,+y,+z+1/2
-y,-x,+z+1/2
+x,x-y,+z+1/2
-x,-y,-z
+y,y-x,-z
x-y,+x,-z
x-y,-y,-z+1/2
+y,+x,-z+1/2
-x,y-x,-z+1/2
+x+1/3,+y+2/3,+z+2/3
-y+1/3,x-y+2/3,+z+2/3
y-x+1/3,-x+2/3,+z+2/3
y-x+1/3,+y+2/3,+z+1/6
-y+1/3,-x+2/3,+z+1/6
+x+1/3,x-y+2/3,+z+1/6
-x+2/3,-y+1/3,-z+1/3
+y+2/3,y-x+1/3,-z+1/3
x-y+2/3,+x+1/3,-z+1/3
x-y+2/3,-y+1/3,-z+5/6
+y+2/3,+x+1/3,-z+5/6
-x+2/3,y-x+1/3,-z+5/6
+x+2/3,+y+1/3,+z+1/3
-y+2/3,x-y+1/3,+z+1/3
y-x+2/3,-x+1/3,+z+1/3
y-x+2/3,+y+1/3,+z+5/6
-y+2/3,-x+1/3,+z+5/6
+x+2/3,x-y+1/3,+z+5/6
-x+1/3,-y+2/3,-z+2/3
+y+1/3,y-x+2/3,-z+2/3
x-y+1/3,+x+2/3,-z+2/3
x-y+1/3,-y+2/3,-z+1/6
+y+1/3,+x+2/3,-z+1/6
-x+1/3,y-x+2/3,-z+1/6

loop_
_atom_site_aniso_label
_atom_site_aniso_U_11
_atom_site_aniso_U_12
_atom_site_aniso_U_13
_atom_site_aniso_U_22
_atom_site_aniso_U_23
_atom_site_aniso_U_33
Zr 0.01114 0.01114 0.01514 0.00557 0.0 0.0
P 0.00767 0.01497 0.02411 0.00749 0.00357 0.00714
O1 0.03247 0.04488 0.03852 0.02495 -0.01315 0.00842
O2 0.01806 0.02536 0.03421 0.00343 0.00987 0.01071

loop_
_atom_site_label
_atom_site_fract_x
_atom_site_fract_y
_atom_site_fract_z
_atom_site_occupancy
_atom_site_thermal_displace_type
_atom_site_U_iso_or_equiv
_atom_site_symmetry_multiplicity
Zr 0.0 0.0 0.14277 1.0 Uani 0.01247 12
P 0.28852 0.0 0.25 1.0 Uani 0.01477 18
O1 0.18348 -0.01541 0.19442 1.0 Uani 0.03613 36
O2 0.19741 0.17198 0.08624 1.0 Uani 0.02917 36
Li2 0.55035 0.21705 0.0833 0.03849 Uiso 0.112 18
Li1 0.03757 0.16718 0.016 0.14741 Uiso 0.112 36
